data_7019991
loop_
_publ_author_name
'Tan, Bin'
'Xie, Zai-Lai'
'Feng, Mei-Ling'
'Hu, Bing'
'Wu, Zhao-Feng'
'Huang, Xiao-Ying'

_publ_section_title
;
 Ionothermal syntheses, crystal structures and properties of
 three-dimensional rare earth metal-organic frameworks with
 1,4-naphthalenedicarboxylic acid.
;
_journal_issue 35
_journal_name_full 'Dalton transactions (Cambridge, England : 2003)'
_journal_page_first 10576
_journal_page_last 10584
_journal_paper_doi 10.1039/c2dt30944k
_journal_volume 41
_journal_year 2012
_chemical_formula_moiety 'C36 H18 Cl O12 Nd2, C10 H19 N2'
_chemical_formula_sum 'C46 H37 Cl N2 Nd2 O12'
_chemical_formula_weight 1133.71
_space_group_IT_number 14
_symmetry_cell_setting monoclinic
_symmetry_space_group_name_Hall '-P 2ybc'
_symmetry_space_group_name_H-M 'P 1 21/c 1'
_atom_sites_solution_hydrogens geom
_atom_sites_solution_primary direct
_atom_sites_solution_secondary difmap
_audit_creation_method SHELXL-97
_cell_angle_alpha 90.00
_cell_angle_beta 95.729(2)
_cell_angle_gamma 90.00
_cell_formula_units_Z 4
_cell_length_a 17.9082(4)
_cell_length_b 14.8189(3)
_cell_length_c 16.0623(4)
_cell_measurement_reflns_used 12458
_cell_measurement_temperature 293(2)
_cell_measurement_theta_max 28.8360
_cell_measurement_theta_min 2.4986
_cell_volume 4241.32(17)
_computing_cell_refinement
;
CrysAlisPro, Oxford Diffraction Ltd.,
Version 1.171.33.66
;
_computing_data_collection
;
CrysAlisPro, Oxford Diffraction Ltd.,
Version 1.171.33.66
;
_computing_data_reduction
;
CrysAlisPro, Oxford Diffraction Ltd.,
Version 1.171.33.66
;
_computing_molecular_graphics 'DIAMOND. Version 3.0. Crystal Impact'
_computing_publication_material 'Windows Word 2003'
_computing_structure_refinement 'SHELXL-97 (Sheldrick, 1997)'
_computing_structure_solution 'SHELXS-97 (Sheldrick, 1990)'
_diffrn_ambient_temperature 293(2)
_diffrn_detector_area_resol_mean 16.2083
_diffrn_measured_fraction_theta_full 0.996
_diffrn_measured_fraction_theta_max 0.996
_diffrn_measurement_device_type 'Xcalibur, Eos'
_diffrn_measurement_method '\w scans'
_diffrn_radiation_monochromator graphite
_diffrn_radiation_source 'fine-focus sealed tube'
_diffrn_radiation_type MoK\a
_diffrn_radiation_wavelength 0.71073
_diffrn_reflns_av_R_equivalents 0.0197
_diffrn_reflns_av_sigmaI/netI 0.0304
_diffrn_reflns_limit_h_max 22
_diffrn_reflns_limit_h_min -22
_diffrn_reflns_limit_k_max 18
_diffrn_reflns_limit_k_min -18
_diffrn_reflns_limit_l_max 18
_diffrn_reflns_limit_l_min -20
_diffrn_reflns_number 19250
_diffrn_reflns_theta_full 26.55
_diffrn_reflns_theta_max 26.55
_diffrn_reflns_theta_min 2.67
_exptl_absorpt_coefficient_mu 2.552
_exptl_absorpt_correction_T_max 1.00000
_exptl_absorpt_correction_T_min 0.83176
_exptl_absorpt_correction_type multi-scan
_exptl_absorpt_process_details
;
CrysAlisPro, Oxford Diffraction Ltd.,
Version 1.171.33.66 (release 28-04-2010 CrysAlis171 .NET)
(compiled Apr 28 2010,14:27:37)
Empirical absorption correction using spherical harmonics,
implemented in SCALE3 ABSPACK scaling algorithm.
;
_exptl_crystal_colour purple
_exptl_crystal_density_diffrn 1.775
_exptl_crystal_density_method 'not measured'
_exptl_crystal_description block
_exptl_crystal_F_000 2240
_exptl_crystal_size_max 0.24
_exptl_crystal_size_mid 0.20
_exptl_crystal_size_min 0.18
_refine_diff_density_max 0.998
_refine_diff_density_min -0.935
_refine_diff_density_rms 0.099
_refine_ls_extinction_method none
_refine_ls_goodness_of_fit_ref 1.049
_refine_ls_hydrogen_treatment constr
_refine_ls_matrix_type full
_refine_ls_number_parameters 607
_refine_ls_number_reflns 8812
_refine_ls_number_restraints 374
_refine_ls_restrained_S_all 1.102
_refine_ls_R_factor_all 0.0353
_refine_ls_R_factor_gt 0.0252
_refine_ls_shift/su_max 0.001
_refine_ls_shift/su_mean 0.000
_refine_ls_structure_factor_coef Fsqd
_refine_ls_weighting_details 'calc w=1/[\s^2^(Fo^2^)+(0.0371P)^2^+0.0000P] where P=(Fo^2^+2Fc^2^)/3'
_refine_ls_weighting_scheme calc
_refine_ls_wR_factor_gt 0.0650
_refine_ls_wR_factor_ref 0.0672
_reflns_number_gt 7086
_reflns_number_total 8812
_reflns_threshold_expression >2sigma(I)
_cod_data_source_file c2dt30944k.txt
_cod_data_source_block compound-4
_cod_original_cell_volume 4241.34(17)
_cod_original_sg_symbol_H-M 'P 21/c'
_cod_database_code 7019991

loop_
_symmetry_equiv_pos_as_xyz
'x, y, z'
'-x, y+1/2, -z+1/2'
'-x, -y, -z'
'x, -y-1/2, z-1/2'

loop_
_atom_site_label
_atom_site_type_symbol
_atom_site_fract_x
_atom_site_fract_y
_atom_site_fract_z
_atom_site_U_iso_or_equiv
_atom_site_adp_type
_atom_site_occupancy
_atom_site_symmetry_multiplicity
_atom_site_calc_flag
_atom_site_refinement_flags
_atom_site_disorder_assembly
_atom_site_disorder_group
Nd1 Nd 0.377983(9) 0.024920(11) -0.005390(9) 0.01466(6) Uani 1 1 d . . .
Nd2 Nd 0.115198(9) 0.012618(11) -0.001139(9) 0.01530(6) Uani 1 1 d . . .
Cl1 Cl 0.25183(4) -0.08647(6) 0.02321(6) 0.0315(2) Uani 1 1 d . . .
O1 O 0.44890(14) 0.12933(17) -0.07751(16) 0.0402(7) Uani 1 1 d . . .
O2 O 0.57262(14) 0.11102(16) -0.06093(16) 0.0392(7) Uani 1 1 d . . .
O3 O 0.31539(14) 0.13322(17) 0.07478(16) 0.0426(7) Uani 1 1 d . . .
O5 O 0.47380(15) 0.43190(18) -0.39989(15) 0.0451(7) Uani 1 1 d . . .
O4 O 0.19436(13) 0.13749(15) 0.02984(15) 0.0333(6) Uani 1 1 d . . .
O6 O 0.59749(15) 0.43247(18) -0.37888(15) 0.0420(7) Uani 1 1 d . . .
O7 O 0.28491(13) 0.43100(17) 0.38873(14) 0.0344(6) Uani 1 1 d . . .
O8 O 0.16141(13) 0.45046(16) 0.36640(13) 0.0289(6) Uani 1 1 d . . .
O9 O 0.06233(14) 0.09641(17) 0.11002(15) 0.0373(6) Uani 1 1 d . . .
O10 O -0.06261(14) 0.10420(17) 0.08936(15) 0.0375(6) Uani 1 1 d . . .
O11 O 0.00765(13) 0.41510(17) 0.43403(14) 0.0341(6) Uani 1 1 d . . .
O12 O -0.11028(14) 0.40830(19) 0.38273(16) 0.0445(7) Uani 1 1 d . . .
C1 C 0.51406(19) 0.1489(2) -0.0924(2) 0.0267(8) Uani 1 1 d . . .
C2 C 0.52157(18) 0.2217(2) -0.1567(2) 0.0234(7) Uani 1 1 d . . .
C3 C 0.47162(19) 0.2209(2) -0.2267(2) 0.0324(9) Uani 1 1 d . . .
H3A H 0.4342 0.1772 -0.2324 0.039 Uiso 1 1 calc R . .
C4 C 0.4759(2) 0.2853(2) -0.2900(2) 0.0320(9) Uani 1 1 d . . .
H4A H 0.4407 0.2838 -0.3367 0.038 Uiso 1 1 calc R . .
C5 C 0.53015(18) 0.3497(2) -0.2849(2) 0.0250(8) Uani 1 1 d . . .
C6 C 0.58201(18) 0.3556(2) -0.2115(2) 0.0228(7) Uani 1 1 d . . .
C7 C 0.57819(18) 0.2897(2) -0.14731(19) 0.0234(7) Uani 1 1 d . . .
C8 C 0.6305(2) 0.2959(2) -0.0745(2) 0.0316(9) Uani 1 1 d . . .
H8A H 0.6297 0.2528 -0.0325 0.038 Uiso 1 1 calc R . .
C9 C 0.6813(2) 0.3640(3) -0.0659(2) 0.0410(10) Uani 1 1 d . . .
H9A H 0.7152 0.3668 -0.0183 0.049 Uiso 1 1 calc R . .
C10 C 0.6832(2) 0.4303(3) -0.1279(2) 0.0402(10) Uani 1 1 d . . .
H10A H 0.7176 0.4773 -0.1204 0.048 Uiso 1 1 calc R . .
C11 C 0.6356(2) 0.4262(2) -0.1987(2) 0.0304(8) Uani 1 1 d . . .
H11A H 0.6379 0.4703 -0.2396 0.037 Uiso 1 1 calc R . .
C12 C 0.5337(2) 0.4100(2) -0.3595(2) 0.0298(8) Uani 1 1 d . . .
C13 C 0.25031(19) 0.1650(2) 0.0761(2) 0.0269(8) Uani 1 1 d . . .
C14 C 0.23957(18) 0.2363(2) 0.1396(2) 0.0251(7) Uani 1 1 d . . .
C15 C 0.2833(2) 0.2297(3) 0.2148(2) 0.0372(10) Uani 1 1 d . . .
H15A H 0.3186 0.1837 0.2223 0.045 Uiso 1 1 calc R . .
C16 C 0.2761(2) 0.2902(2) 0.2798(2) 0.0334(9) Uani 1 1 d . . .
H16A H 0.3074 0.2843 0.3292 0.040 Uiso 1 1 calc R . .
C17 C 0.22434(17) 0.3576(2) 0.27271(19) 0.0215(7) Uani 1 1 d . . .
C18 C 0.17729(17) 0.3686(2) 0.19583(19) 0.0199(7) Uani 1 1 d . . .
C19 C 0.18651(18) 0.3075(2) 0.12819(19) 0.0218(7) Uani 1 1 d . . .
C20 C 0.1434(2) 0.3236(2) 0.0506(2) 0.0319(9) Uani 1 1 d . . .
H20A H 0.1496 0.2861 0.0054 0.038 Uiso 1 1 calc R . .
C21 C 0.0932(2) 0.3930(3) 0.0410(2) 0.0386(10) Uani 1 1 d . . .
H21A H 0.0654 0.4022 -0.0104 0.046 Uiso 1 1 calc R . .
C22 C 0.0833(2) 0.4505(2) 0.1085(2) 0.0372(9) Uani 1 1 d . . .
H22A H 0.0486 0.4973 0.1016 0.045 Uiso 1 1 calc R . .
C23 C 0.12359(19) 0.4385(2) 0.1832(2) 0.0269(8) Uani 1 1 d . . .
H23A H 0.1159 0.4770 0.2273 0.032 Uiso 1 1 calc R . .
C24 C 0.22248(18) 0.4183(2) 0.34792(18) 0.0232(7) Uani 1 1 d . . .
C25 C 0.0009(2) 0.1311(2) 0.1217(2) 0.0286(8) Uani 1 1 d . . .
C26 C -0.00128(18) 0.2088(2) 0.1801(2) 0.0249(8) Uani 1 1 d . . .
C27 C 0.0375(2) 0.2025(3) 0.2583(2) 0.0346(9) Uani 1 1 d . . .
H27A H 0.0709 0.1551 0.2700 0.042 Uiso 1 1 calc R . .
C28 C 0.0275(2) 0.2664(3) 0.3207(2) 0.0357(9) Uani 1 1 d . . .
H28A H 0.0551 0.2612 0.3727 0.043 Uiso 1 1 calc R . .
C29 C -0.02197(19) 0.3360(2) 0.3064(2) 0.0280(8) Uani 1 1 d . . .
C30 C -0.05744(19) 0.3509(2) 0.2232(2) 0.0272(8) Uani 1 1 d . . .
C31 C -0.04746(19) 0.2860(2) 0.1610(2) 0.0268(8) Uani 1 1 d . . .
C32 C -0.0808(2) 0.3024(3) 0.0775(2) 0.0389(10) Uani 1 1 d . . .
H32A H -0.0746 0.2608 0.0353 0.047 Uiso 1 1 calc R . .
C33 C -0.1212(3) 0.3784(3) 0.0602(3) 0.0548(12) Uani 1 1 d . . .
H33A H -0.1433 0.3883 0.0060 0.066 Uiso 1 1 calc R . .
C34 C -0.1303(2) 0.4420(3) 0.1219(3) 0.0556(12) Uani 1 1 d . . .
H34A H -0.1573 0.4944 0.1079 0.067 Uiso 1 1 calc R . .
C35 C -0.1006(2) 0.4293(3) 0.2028(3) 0.0404(10) Uani 1 1 d . . .
H35A H -0.1085 0.4716 0.2438 0.048 Uiso 1 1 calc R . .
C36 C -0.0423(2) 0.3908(2) 0.3775(2) 0.0297(8) Uani 1 1 d . . .
N1A N 0.2368(6) -0.2684(7) 0.2784(5) 0.0614(15) Uani 0.609(5) 1 d PDU A 1
N2A N 0.3061(8) -0.1490(8) 0.2687(8) 0.0714(15) Uani 0.609(5) 1 d PDU A 1
C37A C 0.2877(5) -0.2658(6) 0.3468(6) 0.0589(17) Uani 0.609(5) 1 d PDU A 1
H37A H 0.2925 -0.3074 0.3903 0.071 Uiso 0.609(5) 1 calc PR A 1
C38A C 0.3328(7) -0.1868(7) 0.3394(7) 0.0733(18) Uani 0.609(5) 1 d PDU A 1
H38A H 0.3723 -0.1666 0.3766 0.088 Uiso 0.609(5) 1 calc PR A 1
C39A C 0.2491(8) -0.1981(9) 0.2315(7) 0.0548(18) Uani 0.609(5) 1 d PDU A 1
H39A H 0.2224 -0.1846 0.1804 0.066 Uiso 0.609(5) 1 calc PR A 1
C40A C 0.1822(6) -0.3371(7) 0.2595(7) 0.083(3) Uani 0.609(5) 1 d PDU A 1
H40A H 0.1449 -0.3160 0.2168 0.125 Uiso 0.609(5) 1 calc PR A 1
H40B H 0.1587 -0.3518 0.3089 0.125 Uiso 0.609(5) 1 calc PR A 1
H40C H 0.2061 -0.3899 0.2399 0.125 Uiso 0.609(5) 1 calc PR A 1
C41A C 0.3317(6) -0.0600(6) 0.2375(7) 0.096(2) Uani 0.609(5) 1 d PDU A 1
H41A H 0.2882 -0.0214 0.2258 0.115 Uiso 0.609(5) 1 calc PR A 1
H41B H 0.3531 -0.0700 0.1850 0.115 Uiso 0.609(5) 1 calc PR A 1
C43A C 0.3294(6) 0.0279(8) 0.3564(8) 0.128(2) Uani 0.609(5) 1 d PDU A 1
H43A H 0.2857 0.0538 0.3247 0.154 Uiso 0.609(5) 1 calc PR A 1
H43B H 0.3140 -0.0176 0.3946 0.154 Uiso 0.609(5) 1 calc PR A 1
C42A C 0.3895(6) -0.0102(8) 0.2971(7) 0.113(2) Uani 0.609(5) 1 d PDU A 1
H42A H 0.4149 0.0375 0.2696 0.135 Uiso 0.609(5) 1 calc PR A 1
H42B H 0.4259 -0.0504 0.3263 0.135 Uiso 0.609(5) 1 calc PR A 1
C44A C 0.3811(8) 0.1016(8) 0.4024(7) 0.149(3) Uani 0.609(5) 1 d PDU A 1
H44A H 0.4166 0.1218 0.3646 0.179 Uiso 0.609(5) 1 calc PR A 1
H44B H 0.3502 0.1529 0.4139 0.179 Uiso 0.609(5) 1 calc PR A 1
C45A C 0.4232(8) 0.0730(9) 0.4812(7) 0.160(3) Uani 0.609(5) 1 d PDU A 1
H45A H 0.4762 0.0711 0.4734 0.192 Uiso 0.609(5) 1 calc PR A 1
H45D H 0.4079 0.0122 0.4942 0.192 Uiso 0.609(5) 1 calc PR A 1
C46A C 0.4124(10) 0.1342(11) 0.5558(8) 0.188(5) Uani 0.609(5) 1 d PDU A 1
H46A H 0.4444 0.1143 0.6037 0.282 Uiso 0.609(5) 1 calc PR A 1
H46B H 0.3610 0.1315 0.5679 0.282 Uiso 0.609(5) 1 calc PR A 1
H46C H 0.4249 0.1951 0.5425 0.282 Uiso 0.609(5) 1 calc PR A 1
N2B N 0.3101(13) -0.1663(13) 0.2733(12) 0.0714(15) Uani 0.391(5) 1 d PDU A 2
N1B N 0.2243(10) -0.2721(11) 0.2525(8) 0.0614(15) Uani 0.391(5) 1 d PDU A 2
C40B C 0.1676(9) -0.3216(11) 0.2079(10) 0.083(3) Uani 0.391(5) 1 d PDU A 2
H40D H 0.1648 -0.3055 0.1498 0.125 Uiso 0.391(5) 1 calc PR A 2
H40E H 0.1205 -0.3087 0.2292 0.125 Uiso 0.391(5) 1 calc PR A 2
H40F H 0.1784 -0.3849 0.2141 0.125 Uiso 0.391(5) 1 calc PR A 2
C37B C 0.2594(9) -0.2819(10) 0.3307(9) 0.0589(17) Uani 0.391(5) 1 d PDU A 2
H37B H 0.2477 -0.3244 0.3700 0.071 Uiso 0.391(5) 1 calc PR A 2
C38B C 0.3171(11) -0.2159(11) 0.3421(10) 0.0733(18) Uani 0.391(5) 1 d PDU A 2
H38B H 0.3523 -0.2090 0.3883 0.088 Uiso 0.391(5) 1 calc PR A 2
C41B C 0.3590(9) -0.0892(9) 0.2494(12) 0.096(2) Uani 0.391(5) 1 d PDU A 2
H41C H 0.3587 -0.0880 0.1890 0.115 Uiso 0.391(5) 1 calc PR A 2
H41D H 0.4102 -0.1003 0.2730 0.115 Uiso 0.391(5) 1 calc PR A 2
C42B C 0.3340(11) 0.0034(11) 0.2793(10) 0.113(2) Uani 0.391(5) 1 d PDU A 2
H42C H 0.2808 0.0024 0.2863 0.135 Uiso 0.391(5) 1 calc PR A 2
H42D H 0.3427 0.0493 0.2383 0.135 Uiso 0.391(5) 1 calc PR A 2
C39B C 0.2555(13) -0.2023(14) 0.2193(11) 0.0548(18) Uani 0.391(5) 1 d PDU A 2
H39B H 0.2418 -0.1805 0.1657 0.066 Uiso 0.391(5) 1 calc PR A 2
C44B C 0.3381(10) 0.0812(14) 0.4266(11) 0.149(3) Uani 0.391(5) 1 d PDU A 2
H44C H 0.3074 0.1213 0.3897 0.179 Uiso 0.391(5) 1 calc PR A 2
H44D H 0.3034 0.0382 0.4472 0.179 Uiso 0.391(5) 1 calc PR A 2
C43B C 0.3819(10) 0.0262(14) 0.3679(11) 0.128(2) Uani 0.391(5) 1 d PDU A 2
H43C H 0.3978 -0.0300 0.3953 0.154 Uiso 0.391(5) 1 calc PR A 2
H43D H 0.4267 0.0593 0.3572 0.154 Uiso 0.391(5) 1 calc PR A 2
C45B C 0.3623(10) 0.1372(14) 0.4997(12) 0.160(3) Uani 0.391(5) 1 d PDU A 2
H45B H 0.3405 0.1130 0.5479 0.192 Uiso 0.391(5) 1 calc PR A 2
H45C H 0.3426 0.1977 0.4899 0.192 Uiso 0.391(5) 1 calc PR A 2
C46B C 0.4485(10) 0.1431(18) 0.5205(15) 0.188(5) Uani 0.391(5) 1 d PDU A 2
H46G H 0.4605 0.1927 0.5579 0.282 Uiso 0.391(5) 1 calc PR A 2
H46D H 0.4718 0.1524 0.4698 0.282 Uiso 0.391(5) 1 calc PR A 2
H46E H 0.4667 0.0880 0.5465 0.282 Uiso 0.391(5) 1 calc PR A 2

loop_
_atom_site_aniso_label
_atom_site_aniso_U_11
_atom_site_aniso_U_22
_atom_site_aniso_U_33
_atom_site_aniso_U_23
_atom_site_aniso_U_13
_atom_site_aniso_U_12
Nd1 0.01551(9) 0.01643(9) 0.01206(9) -0.00004(6) 0.00151(6) 0.00096(6)
Nd2 0.01592(9) 0.01694(10) 0.01312(9) -0.00025(7) 0.00187(6) -0.00118(7)
Cl1 0.0203(4) 0.0284(5) 0.0467(5) 0.0137(4) 0.0080(4) 0.0030(3)
O1 0.0267(15) 0.0417(16) 0.0526(16) 0.0260(14) 0.0063(12) -0.0047(12)
O2 0.0290(15) 0.0358(15) 0.0518(16) 0.0223(13) -0.0014(12) 0.0033(12)
O3 0.0310(15) 0.0452(16) 0.0515(16) -0.0295(14) 0.0031(12) 0.0079(12)
O5 0.0446(17) 0.0501(17) 0.0360(14) 0.0206(14) -0.0181(13) -0.0034(14)
O4 0.0268(14) 0.0333(14) 0.0405(14) -0.0177(12) 0.0065(11) -0.0093(11)
O6 0.0427(17) 0.0529(18) 0.0307(14) 0.0220(13) 0.0046(12) -0.0110(14)
O7 0.0223(13) 0.0540(16) 0.0261(12) -0.0197(12) -0.0020(10) 0.0003(12)
O8 0.0273(14) 0.0427(15) 0.0171(11) -0.0071(11) 0.0041(9) 0.0077(11)
O9 0.0312(15) 0.0464(16) 0.0358(14) -0.0209(13) 0.0112(11) -0.0026(12)
O10 0.0300(15) 0.0402(15) 0.0439(15) -0.0234(13) 0.0109(12) -0.0116(12)
O11 0.0341(15) 0.0411(15) 0.0272(13) -0.0148(12) 0.0036(11) -0.0139(12)
O12 0.0258(15) 0.0599(19) 0.0494(16) -0.0339(15) 0.0126(12) -0.0072(13)
C1 0.0234(19) 0.0240(18) 0.0321(19) 0.0114(16) 0.0000(15) -0.0020(14)
C2 0.0199(17) 0.0213(17) 0.0291(18) 0.0109(15) 0.0026(14) 0.0000(13)
C3 0.0208(19) 0.037(2) 0.038(2) 0.0141(18) -0.0039(15) -0.0083(16)
C4 0.028(2) 0.039(2) 0.0274(19) 0.0135(17) -0.0069(15) -0.0061(16)
C5 0.0212(18) 0.0303(19) 0.0235(17) 0.0069(15) 0.0020(14) 0.0022(14)
C6 0.0192(17) 0.0254(17) 0.0239(17) 0.0092(15) 0.0028(13) 0.0002(14)
C7 0.0195(17) 0.0287(18) 0.0222(16) 0.0069(15) 0.0032(13) -0.0007(14)
C8 0.036(2) 0.039(2) 0.0193(17) 0.0098(16) -0.0022(15) -0.0037(17)
C9 0.041(2) 0.053(3) 0.0266(19) 0.0013(19) -0.0082(17) -0.011(2)
C10 0.042(2) 0.046(2) 0.032(2) -0.0026(19) 0.0023(17) -0.0194(19)
C11 0.035(2) 0.0284(19) 0.0285(18) 0.0063(16) 0.0059(15) -0.0070(16)
C12 0.036(2) 0.0291(19) 0.0236(18) 0.0051(16) -0.0028(16) -0.0018(16)
C13 0.0235(19) 0.0262(18) 0.0321(19) -0.0106(16) 0.0084(15) -0.0040(15)
C14 0.0210(18) 0.0283(18) 0.0262(17) -0.0098(15) 0.0039(14) -0.0005(14)
C15 0.030(2) 0.038(2) 0.041(2) -0.0164(19) -0.0031(17) 0.0149(17)
C16 0.030(2) 0.043(2) 0.0250(18) -0.0100(17) -0.0074(15) 0.0105(17)
C17 0.0191(17) 0.0270(18) 0.0186(16) -0.0084(14) 0.0024(13) -0.0009(14)
C18 0.0177(17) 0.0220(16) 0.0201(16) -0.0040(14) 0.0026(13) -0.0044(13)
C19 0.0214(17) 0.0265(17) 0.0177(15) -0.0082(14) 0.0032(13) -0.0027(14)
C20 0.038(2) 0.037(2) 0.0202(17) -0.0069(16) -0.0007(15) -0.0019(17)
C21 0.043(2) 0.048(2) 0.0232(18) -0.0023(18) -0.0076(16) 0.0086(19)
C22 0.039(2) 0.035(2) 0.037(2) 0.0009(18) -0.0012(17) 0.0109(17)
C23 0.030(2) 0.0262(18) 0.0253(17) -0.0018(15) 0.0035(14) 0.0042(15)
C24 0.0239(18) 0.0292(18) 0.0165(15) -0.0027(14) 0.0017(13) -0.0004(14)
C25 0.032(2) 0.032(2) 0.0235(17) -0.0087(16) 0.0115(15) -0.0087(16)
C26 0.0207(18) 0.0303(19) 0.0243(17) -0.0112(15) 0.0065(13) -0.0069(14)
C27 0.031(2) 0.037(2) 0.035(2) -0.0144(18) -0.0020(16) 0.0077(17)
C28 0.036(2) 0.048(2) 0.0216(18) -0.0145(17) -0.0039(15) 0.0020(18)
C29 0.0232(19) 0.033(2) 0.0286(18) -0.0143(16) 0.0057(14) -0.0061(15)
C30 0.0252(19) 0.0304(19) 0.0266(18) -0.0075(16) 0.0060(14) -0.0069(15)
C31 0.0252(19) 0.0308(19) 0.0248(17) -0.0071(16) 0.0040(14) -0.0097(15)
C32 0.045(3) 0.047(2) 0.0236(19) -0.0024(18) -0.0005(17) -0.011(2)
C33 0.061(3) 0.065(3) 0.037(2) 0.011(2) -0.004(2) -0.005(3)
C34 0.047(3) 0.054(3) 0.065(3) 0.018(3) 0.002(2) 0.008(2)
C35 0.043(2) 0.034(2) 0.046(2) -0.0033(19) 0.0134(19) -0.0001(18)
C36 0.032(2) 0.030(2) 0.0282(18) -0.0127(16) 0.0092(15) -0.0111(16)
N1A 0.070(3) 0.058(2) 0.060(4) 0.006(3) 0.024(3) 0.021(2)
N2A 0.090(3) 0.076(3) 0.050(2) -0.002(2) 0.016(2) 0.011(3)
C37A 0.074(4) 0.054(3) 0.047(3) 0.007(3) 0.003(3) 0.012(3)
C38A 0.090(4) 0.077(4) 0.053(3) 0.006(3) 0.006(3) 0.021(3)
C39A 0.066(3) 0.058(3) 0.042(3) 0.005(3) 0.016(3) 0.003(2)
C40A 0.082(5) 0.052(5) 0.126(8) -0.003(6) 0.059(6) 0.008(4)
C41A 0.120(4) 0.084(4) 0.091(3) 0.002(3) 0.043(3) -0.020(4)
C43A 0.158(5) 0.108(4) 0.126(4) -0.010(4) 0.050(4) -0.028(4)
C42A 0.137(4) 0.103(4) 0.105(4) -0.016(3) 0.042(4) -0.025(4)
C44A 0.177(5) 0.123(5) 0.153(5) 0.016(4) 0.038(5) -0.037(5)
C45A 0.187(6) 0.129(5) 0.167(6) 0.019(5) 0.033(5) -0.034(5)
C46A 0.227(9) 0.151(7) 0.197(9) 0.000(8) 0.075(8) -0.031(8)
N2B 0.090(3) 0.076(3) 0.050(2) -0.002(2) 0.016(2) 0.011(3)
N1B 0.070(3) 0.058(2) 0.060(4) 0.006(3) 0.024(3) 0.021(2)
C40B 0.082(5) 0.052(5) 0.126(8) -0.003(6) 0.059(6) 0.008(4)
C37B 0.074(4) 0.054(3) 0.047(3) 0.007(3) 0.003(3) 0.012(3)
C38B 0.090(4) 0.077(4) 0.053(3) 0.006(3) 0.006(3) 0.021(3)
C41B 0.120(4) 0.084(4) 0.091(3) 0.002(3) 0.043(3) -0.020(4)
C42B 0.137(4) 0.103(4) 0.105(4) -0.016(3) 0.042(4) -0.025(4)
C39B 0.066(3) 0.058(3) 0.042(3) 0.005(3) 0.016(3) 0.003(2)
C44B 0.177(5) 0.123(5) 0.153(5) 0.016(4) 0.038(5) -0.037(5)
C43B 0.158(5) 0.108(4) 0.126(4) -0.010(4) 0.050(4) -0.028(4)
C45B 0.187(6) 0.129(5) 0.167(6) 0.019(5) 0.033(5) -0.034(5)
C46B 0.227(9) 0.151(7) 0.197(9) 0.000(8) 0.075(8) -0.031(8)

loop_
_atom_type_symbol
_atom_type_description
_atom_type_scat_dispersion_real
_atom_type_scat_dispersion_imag
_atom_type_scat_source
C C 0.0033 0.0016 'International Tables Vol C Tables 4.2.6.8 and 6.1.1.4'
H H 0.0000 0.0000 'International Tables Vol C Tables 4.2.6.8 and 6.1.1.4'
N N 0.0061 0.0033 'International Tables Vol C Tables 4.2.6.8 and 6.1.1.4'
O O 0.0106 0.0060 'International Tables Vol C Tables 4.2.6.8 and 6.1.1.4'
Cl Cl 0.1484 0.1585 'International Tables Vol C Tables 4.2.6.8 and 6.1.1.4'
Nd Nd -0.1943 3.0179 'International Tables Vol C Tables 4.2.6.8 and 6.1.1.4'

loop_
_geom_angle_atom_site_label_1
_geom_angle_atom_site_label_2
_geom_angle_atom_site_label_3
_geom_angle
_geom_angle_site_symmetry_1
_geom_angle_site_symmetry_3
O7 Nd1 O1 80.87(8) 4_565 .
O7 Nd1 O5 148.23(10) 4_565 4_566
O1 Nd1 O5 77.83(9) . 4_566
O7 Nd1 O6 76.60(9) 4_565 2_644
O1 Nd1 O6 81.09(10) . 2_644
O5 Nd1 O6 122.31(9) 4_566 2_644
O7 Nd1 O3 82.37(9) 4_565 .
O1 Nd1 O3 97.30(10) . .
O5 Nd1 O3 77.31(9) 4_566 .
O6 Nd1 O3 158.91(9) 2_644 .
O7 Nd1 O2 139.07(9) 4_565 3_655
O1 Nd1 O2 124.78(9) . 3_655
O5 Nd1 O2 72.68(9) 4_566 3_655
O6 Nd1 O2 77.05(9) 2_644 3_655
O3 Nd1 O2 119.50(9) . 3_655
O7 Nd1 Cl1 76.31(6) 4_565 .
O1 Nd1 Cl1 156.91(6) . .
O5 Nd1 Cl1 124.36(7) 4_566 .
O6 Nd1 Cl1 90.20(7) 2_644 .
O3 Nd1 Cl1 83.21(7) . .
O2 Nd1 Cl1 73.04(6) 3_655 .
O11 Nd2 O4 100.64(8) 4_565 .
O11 Nd2 O10 79.01(9) 4_565 3
O4 Nd2 O10 153.50(9) . 3
O11 Nd2 O8 81.07(8) 4_565 4_565
O4 Nd2 O8 75.92(8) . 4_565
O10 Nd2 O8 77.88(8) 3 4_565
O11 Nd2 O9 74.47(8) 4_565 .
O4 Nd2 O9 73.44(8) . .
O10 Nd2 O9 130.40(8) 3 .
O8 Nd2 O9 135.98(8) 4_565 .
O11 Nd2 O12 122.50(8) 4_565 2_545
O4 Nd2 O12 113.45(9) . 2_545
O10 Nd2 O12 87.74(9) 3 2_545
O8 Nd2 O12 149.70(9) 4_565 2_545
O9 Nd2 O12 73.01(9) . 2_545
O11 Nd2 Cl1 161.72(6) 4_565 .
O4 Nd2 Cl1 83.41(6) . .
O10 Nd2 Cl1 89.44(6) 3 .
O8 Nd2 Cl1 82.69(6) 4_565 .
O9 Nd2 Cl1 123.54(6) . .
O12 Nd2 Cl1 70.50(6) 2_545 .
O11 Nd2 O11 77.04(8) 4_565 2_545
O4 Nd2 O11 140.30(8) . 2_545
O10 Nd2 O11 65.88(8) 3 2_545
O8 Nd2 O11 140.42(7) 4_565 2_545
O9 Nd2 O11 67.74(8) . 2_545
O12 Nd2 O11 47.04(7) 2_545 2_545
Cl1 Nd2 O11 111.23(5) . 2_545
O11 Nd2 C36 99.89(9) 4_565 2_545
O4 Nd2 C36 127.71(9) . 2_545
O10 Nd2 C36 77.76(9) 3 2_545
O8 Nd2 C36 154.96(9) 4_565 2_545
O9 Nd2 C36 66.75(9) . 2_545
O12 Nd2 C36 23.03(8) 2_545 2_545
Cl1 Nd2 C36 91.32(7) . 2_545
O11 Nd2 C36 24.14(7) 2_545 2_545
Nd2 Cl1 Nd1 111.14(3) . .
C1 O1 Nd1 143.2(2) . .
C1 O2 Nd1 144.2(2) . 3_655
C13 O3 Nd1 137.8(2) . .
C12 O5 Nd1 165.7(3) . 4_565
C13 O4 Nd2 144.0(2) . .
C12 O6 Nd1 125.9(2) . 2_654
C24 O7 Nd1 162.0(2) . 4_566
C24 O8 Nd2 132.51(19) . 4_566
C25 O9 Nd2 137.1(2) . .
C25 O10 Nd2 139.6(2) . 3
C36 O11 Nd2 159.7(2) . 4_566
C36 O11 Nd2 84.4(2) . 2
Nd2 O11 Nd2 102.96(8) 4_566 2
C36 O12 Nd2 107.0(2) . 2
O1 C1 O2 125.4(3) . .
O1 C1 C2 116.5(3) . .
O2 C1 C2 118.0(3) . .
C3 C2 C7 119.6(3) . .
C3 C2 C1 117.5(3) . .
C7 C2 C1 122.9(3) . .
C2 C3 C4 120.9(3) . .
C2 C3 H3A 119.6 . .
C4 C3 H3A 119.6 . .
C5 C4 C3 121.6(3) . .
C5 C4 H4A 119.2 . .
C3 C4 H4A 119.2 . .
C4 C5 C6 119.6(3) . .
C4 C5 C12 117.2(3) . .
C6 C5 C12 123.1(3) . .
C11 C6 C7 118.6(3) . .
C11 C6 C5 122.6(3) . .
C7 C6 C5 118.7(3) . .
C8 C7 C6 118.3(3) . .
C8 C7 C2 122.3(3) . .
C6 C7 C2 119.4(3) . .
C9 C8 C7 120.7(3) . .
C9 C8 H8A 119.7 . .
C7 C8 H8A 119.7 . .
C8 C9 C10 120.9(3) . .
C8 C9 H9A 119.6 . .
C10 C9 H9A 119.6 . .
C11 C10 C9 120.5(3) . .
C11 C10 H10A 119.8 . .
C9 C10 H10A 119.8 . .
C10 C11 C6 121.0(3) . .
C10 C11 H11A 119.5 . .
C6 C11 H11A 119.5 . .
O5 C12 O6 124.1(3) . .
O5 C12 C5 118.0(3) . .
O6 C12 C5 117.8(3) . .
O4 C13 O3 123.7(3) . .
O4 C13 C14 119.0(3) . .
O3 C13 C14 117.3(3) . .
C15 C14 C19 118.7(3) . .
C15 C14 C13 116.7(3) . .
C19 C14 C13 124.6(3) . .
C14 C15 C16 121.7(3) . .
C14 C15 H15A 119.1 . .
C16 C15 H15A 119.1 . .
C17 C16 C15 121.6(3) . .
C17 C16 H16A 119.2 . .
C15 C16 H16A 119.2 . .
C16 C17 C18 119.5(3) . .
C16 C17 C24 116.1(3) . .
C18 C17 C24 124.3(3) . .
C23 C18 C17 122.7(3) . .
C23 C18 C19 118.8(3) . .
C17 C18 C19 118.6(3) . .
C20 C19 C14 122.4(3) . .
C20 C19 C18 117.7(3) . .
C14 C19 C18 119.8(3) . .
C21 C20 C19 121.3(3) . .
C21 C20 H20A 119.3 . .
C19 C20 H20A 119.3 . .
C20 C21 C22 120.2(3) . .
C20 C21 H21A 119.9 . .
C22 C21 H21A 119.9 . .
C23 C22 C21 120.6(3) . .
C23 C22 H22A 119.7 . .
C21 C22 H22A 119.7 . .
C22 C23 C18 121.3(3) . .
C22 C23 H23A 119.3 . .
C18 C23 H23A 119.3 . .
O7 C24 O8 124.9(3) . .
O7 C24 C17 114.7(3) . .
O8 C24 C17 120.3(3) . .
O9 C25 O10 125.3(3) . .
O9 C25 C26 119.6(3) . .
O10 C25 C26 115.1(3) . .
C27 C26 C31 118.6(3) . .
C27 C26 C25 118.8(3) . .
C31 C26 C25 122.4(3) . .
C26 C27 C28 121.2(3) . .
C26 C27 H27A 119.4 . .
C28 C27 H27A 119.4 . .
C29 C28 C27 121.1(3) . .
C29 C28 H28A 119.5 . .
C27 C28 H28A 119.5 . .
C28 C29 C30 119.5(3) . .
C28 C29 C36 119.4(3) . .
C30 C29 C36 120.9(3) . .
C31 C30 C35 120.0(3) . .
C31 C30 C29 118.5(3) . .
C35 C30 C29 121.5(3) . .
C30 C31 C26 120.4(3) . .
C30 C31 C32 118.5(3) . .
C26 C31 C32 121.0(3) . .
C33 C32 C31 119.8(4) . .
C33 C32 H32A 120.1 . .
C31 C32 H32A 120.1 . .
C32 C33 C34 121.1(4) . .
C32 C33 H33A 119.4 . .
C34 C33 H33A 119.4 . .
C35 C34 C33 121.5(4) . .
C35 C34 H34A 119.3 . .
C33 C34 H34A 119.3 . .
C34 C35 C30 119.1(4) . .
C34 C35 H35A 120.5 . .
C30 C35 H35A 120.5 . .
O12 C36 O11 121.0(3) . .
O12 C36 C29 118.8(3) . .
O11 C36 C29 120.2(3) . .
O12 C36 Nd2 50.00(17) . 2
O11 C36 Nd2 71.51(19) . 2
C29 C36 Nd2 167.8(2) . 2
C39A N1A C37A 107.7(8) . .
C39A N1A C40A 126.4(8) . .
C37A N1A C40A 125.8(7) . .
C38A N2A C39A 110.3(7) . .
C38A N2A C41A 124.6(8) . .
C39A N2A C41A 124.9(7) . .
N1A C37A C38A 107.2(8) . .
N1A C37A H37A 126.4 . .
C38A C37A H37A 126.4 . .
N2A C38A C37A 105.1(7) . .
N2A C38A H38A 127.4 . .
C37A C38A H38A 127.4 . .
N1A C39A N2A 109.7(7) . .
N1A C39A H39A 125.1 . .
N2A C39A H39A 125.1 . .
N2A C41A C42A 115.2(9) . .
N2A C41A H41A 108.5 . .
C42A C41A H41A 108.5 . .
N2A C41A H41B 108.5 . .
C42A C41A H41B 108.5 . .
H41A C41A H41B 107.5 . .
C44A C43A C42A 97.2(8) . .
C44A C43A H43A 112.3 . .
C42A C43A H43A 112.3 . .
C44A C43A H43B 112.3 . .
C42A C43A H43B 112.3 . .
H43A C43A H43B 109.9 . .
C41A C42A C43A 95.2(9) . .
C41A C42A H42A 112.7 . .
C43A C42A H42A 112.7 . .
C41A C42A H42B 112.7 . .
C43A C42A H42B 112.7 . .
H42A C42A H42B 110.2 . .
C45A C44A C43A 115.7(10) . .
C45A C44A H44A 108.4 . .
C43A C44A H44A 108.4 . .
C45A C44A H44B 108.4 . .
C43A C44A H44B 108.4 . .
H44A C44A H44B 107.4 . .
C44A C45A C46A 114.1(10) . .
C44A C45A H45A 108.7 . .
C46A C45A H45A 108.7 . .
C44A C45A H45D 108.7 . .
C46A C45A H45D 108.7 . .
H45A C45A H45D 107.6 . .
C45A C46A H46A 109.5 . .
C45A C46A H46B 109.5 . .
H46A C46A H46B 109.5 . .
C45A C46A H46C 109.5 . .
H46A C46A H46C 109.5 . .
H46B C46A H46C 109.5 . .
C38B N2B C39B 108.5(8) . .
C38B N2B C41B 128.5(12) . .
C39B N2B C41B 122.5(9) . .
C39B N1B C37B 106.5(13) . .
C39B N1B C40B 121.7(12) . .
C37B N1B C40B 131.8(10) . .
N1B C40B H40D 109.5 . .
N1B C40B H40E 109.5 . .
H40D C40B H40E 109.5 . .
N1B C40B H40F 109.5 . .
H40D C40B H40F 109.5 . .
H40E C40B H40F 109.5 . .
N1B C37B C38B 108.0(13) . .
N1B C37B H37B 126.0 . .
C38B C37B H37B 126.0 . .
N2B C38B C37B 105.6(10) . .
N2B C38B H38B 127.2 . .
C37B C38B H38B 127.2 . .
N2B C41B C42B 113.7(16) . .
N2B C41B H41C 108.8 . .
C42B C41B H41C 108.8 . .
N2B C41B H41D 108.8 . .
C42B C41B H41D 108.8 . .
H41C C41B H41D 107.7 . .
C41B C42B C43B 108.3(14) . .
C41B C42B H42C 110.0 . .
C43B C42B H42C 110.0 . .
C41B C42B H42D 110.0 . .
C43B C42B H42D 110.0 . .
H42C C42B H42D 108.4 . .
N1B C39B N2B 111.2(10) . .
N1B C39B H39B 124.4 . .
N2B C39B H39B 124.4 . .
C45B C44B C43B 132.0(13) . .
C45B C44B H44C 104.2 . .
C43B C44B H44C 104.2 . .
C45B C44B H44D 104.2 . .
C43B C44B H44D 104.2 . .
H44C C44B H44D 105.6 . .
C44B C43B C42B 113.2(12) . .
C44B C43B H43C 108.9 . .
C42B C43B H43C 108.9 . .
C44B C43B H43D 108.9 . .
C42B C43B H43D 108.9 . .
H43C C43B H43D 107.8 . .
C44B C45B C46B 114.4(11) . .
C44B C45B H45B 108.7 . .
C46B C45B H45B 108.7 . .
C44B C45B H45C 108.7 . .
C46B C45B H45C 108.7 . .
H45B C45B H45C 107.6 . .
C45B C46B H46G 109.5 . .
C45B C46B H46D 109.5 . .
H46G C46B H46D 109.5 . .
C45B C46B H46E 109.5 . .
H46G C46B H46E 109.5 . .
H46D C46B H46E 109.5 . .

loop_
_geom_bond_atom_site_label_1
_geom_bond_atom_site_label_2
_geom_bond_distance
_geom_bond_site_symmetry_2
Nd1 O7 2.352(2) 4_565
Nd1 O1 2.375(2) .
Nd1 O5 2.376(2) 4_566
Nd1 O6 2.385(2) 2_644
Nd1 O3 2.404(2) .
Nd1 O2 2.406(2) 3_655
Nd1 Cl1 2.8717(9) .
Nd2 O11 2.354(2) 4_565
Nd2 O4 2.354(2) .
Nd2 O10 2.372(2) 3
Nd2 O8 2.421(2) 4_565
Nd2 O9 2.442(2) .
Nd2 O12 2.459(2) 2_545
Nd2 Cl1 2.8470(8) .
Nd2 O11 2.926(3) 2_545
Nd2 C36 3.071(4) 2_545
O1 C1 1.249(4) .
O2 C1 1.251(4) .
O2 Nd1 2.406(2) 3_655
O3 C13 1.259(4) .
O5 C12 1.240(4) .
O5 Nd1 2.376(2) 4_565
O4 C13 1.254(4) .
O6 C12 1.258(4) .
O6 Nd1 2.385(2) 2_654
O7 C24 1.253(4) .
O7 Nd1 2.352(2) 4_566
O8 C24 1.255(4) .
O8 Nd2 2.421(2) 4_566
O9 C25 1.246(4) .
O10 C25 1.267(4) .
O10 Nd2 2.372(2) 3
O11 C36 1.262(4) .
O11 Nd2 2.354(2) 4_566
O11 Nd2 2.926(3) 2
O12 C36 1.256(4) .
O12 Nd2 2.459(2) 2
C1 C2 1.508(4) .
C2 C3 1.365(4) .
C2 C7 1.427(4) .
C3 C4 1.402(5) .
C3 H3A 0.9300 .
C4 C5 1.359(4) .
C4 H4A 0.9300 .
C5 C6 1.429(4) .
C5 C12 1.501(4) .
C6 C11 1.421(4) .
C6 C7 1.427(4) .
C7 C8 1.426(4) .
C8 C9 1.356(5) .
C8 H8A 0.9300 .
C9 C10 1.402(5) .
C9 H9A 0.9300 .
C10 C11 1.353(4) .
C10 H10A 0.9300 .
C11 H11A 0.9300 .
C13 C14 1.495(4) .
C14 C15 1.375(4) .
C14 C19 1.420(4) .
C15 C16 1.391(5) .
C15 H15A 0.9300 .
C16 C17 1.360(4) .
C16 H16A 0.9300 .
C17 C18 1.433(4) .
C17 C24 1.509(4) .
C18 C23 1.414(4) .
C18 C19 1.436(4) .
C19 C20 1.419(4) .
C20 C21 1.365(5) .
C20 H20A 0.9300 .
C21 C22 1.404(5) .
C21 H21A 0.9300 .
C22 C23 1.349(4) .
C22 H22A 0.9300 .
C23 H23A 0.9300 .
C25 C26 1.488(4) .
C26 C27 1.376(4) .
C26 C31 1.428(5) .
C27 C28 1.403(5) .
C27 H27A 0.9300 .
C28 C29 1.364(5) .
C28 H28A 0.9300 .
C29 C30 1.437(4) .
C29 C36 1.476(5) .
C30 C31 1.411(5) .
C30 C35 1.416(5) .
C31 C32 1.433(4) .
C32 C33 1.354(6) .
C32 H32A 0.9300 .
C33 C34 1.390(6) .
C33 H33A 0.9300 .
C34 C35 1.366(5) .
C34 H34A 0.9300 .
C35 H35A 0.9300 .
C36 Nd2 3.071(4) 2
N1A C39A 1.316(7) .
N1A C37A 1.356(6) .
N1A C40A 1.423(8) .
N2A C38A 1.312(6) .
N2A C39A 1.345(7) .
N2A C41A 1.498(8) .
C37A C38A 1.433(9) .
C37A H37A 0.9300 .
C38A H38A 0.9300 .
C39A H39A 0.9300 .
C40A H40A 0.9600 .
C40A H40B 0.9600 .
C40A H40C 0.9600 .
C41A C42A 1.528(9) .
C41A H41A 0.9700 .
C41A H41B 0.9700 .
C43A C44A 1.567(9) .
C43A C42A 1.609(9) .
C43A H43A 0.9700 .
C43A H43B 0.9700 .
C42A H42A 0.9700 .
C42A H42B 0.9700 .
C44A C45A 1.470(9) .
C44A H44A 0.9700 .
C44A H44B 0.9700 .
C45A C46A 1.530(9) .
C45A H45A 0.9700 .
C45A H45D 0.9700 .
C46A H46A 0.9600 .
C46A H46B 0.9600 .
C46A H46C 0.9600 .
N2B C38B 1.324(8) .
N2B C39B 1.350(9) .
N2B C41B 1.511(9) .
N1B C39B 1.314(8) .
N1B C37B 1.356(8) .
N1B C40B 1.391(9) .
C40B H40D 0.9600 .
C40B H40E 0.9600 .
C40B H40F 0.9600 .
C37B C38B 1.421(11) .
C37B H37B 0.9300 .
C38B H38B 0.9300 .
C41B C42B 1.536(10) .
C41B H41C 0.9700 .
C41B H41D 0.9700 .
C42B C43B 1.622(10) .
C42B H42C 0.9700 .
C42B H42D 0.9700 .
C39B H39B 0.9300 .
C44B C45B 1.467(10) .
C44B C43B 1.523(10) .
C44B H44C 0.9700 .
C44B H44D 0.9700 .
C43B H43C 0.9700 .
C43B H43D 0.9700 .
C45B C46B 1.550(10) .
C45B H45B 0.9700 .
C45B H45C 0.9700 .
C46B H46G 0.9600 .
C46B H46D 0.9600 .
C46B H46E 0.9600 .

loop_
_geom_torsion_atom_site_label_1
_geom_torsion_atom_site_label_2
_geom_torsion_atom_site_label_3
_geom_torsion_atom_site_label_4
_geom_torsion
_geom_torsion_site_symmetry_1
_geom_torsion_site_symmetry_4
O11 Nd2 Cl1 Nd1 79.6(2) 4_565 .
O4 Nd2 Cl1 Nd1 -24.45(7) . .
O10 Nd2 Cl1 Nd1 129.98(7) 3 .
O8 Nd2 Cl1 Nd1 52.13(6) 4_565 .
O9 Nd2 Cl1 Nd1 -89.56(8) . .
O12 Nd2 Cl1 Nd1 -142.22(8) 2_545 .
O11 Nd2 Cl1 Nd1 -166.26(5) 2_545 .
C36 Nd2 Cl1 Nd1 -152.27(7) 2_545 .
O7 Nd1 Cl1 Nd2 -39.96(7) 4_565 .
O1 Nd1 Cl1 Nd2 -48.87(18) . .
O5 Nd1 Cl1 Nd2 113.35(8) 4_566 .
O6 Nd1 Cl1 Nd2 -116.12(7) 2_644 .
O3 Nd1 Cl1 Nd2 43.80(7) . .
O2 Nd1 Cl1 Nd2 167.50(8) 3_655 .
O7 Nd1 O1 C1 -154.0(4) 4_565 .
O5 Nd1 O1 C1 49.7(4) 4_566 .
O6 Nd1 O1 C1 -76.3(4) 2_644 .
O3 Nd1 O1 C1 125.0(4) . .
O2 Nd1 O1 C1 -8.9(5) 3_655 .
Cl1 Nd1 O1 C1 -145.2(3) . .
O7 Nd1 O3 C13 28.8(4) 4_565 .
O1 Nd1 O3 C13 108.5(4) . .
O5 Nd1 O3 C13 -175.8(4) 4_566 .
O6 Nd1 O3 C13 24.3(6) 2_644 .
O2 Nd1 O3 C13 -114.4(4) 3_655 .
Cl1 Nd1 O3 C13 -48.3(4) . .
O11 Nd2 O4 C13 157.8(4) 4_565 .
O10 Nd2 O4 C13 -115.5(4) 3 .
O8 Nd2 O4 C13 -124.3(4) 4_565 .
O9 Nd2 O4 C13 87.7(4) . .
O12 Nd2 O4 C13 25.2(4) 2_545 .
Cl1 Nd2 O4 C13 -40.2(4) . .
O11 Nd2 O4 C13 75.4(4) 2_545 .
C36 Nd2 O4 C13 46.4(4) 2_545 .
O11 Nd2 O9 C25 18.7(3) 4_565 .
O4 Nd2 O9 C25 125.1(4) . .
O10 Nd2 O9 C25 -41.6(4) 3 .
O8 Nd2 O9 C25 77.4(4) 4_565 .
O12 Nd2 O9 C25 -113.2(4) 2_545 .
Cl1 Nd2 O9 C25 -164.8(3) . .
O11 Nd2 O9 C25 -63.4(3) 2_545 .
C36 Nd2 O9 C25 -89.6(4) 2_545 .
Nd1 O1 C1 O2 -5.6(7) . .
Nd1 O1 C1 C2 171.7(3) . .
Nd1 O2 C1 O1 22.4(7) 3_655 .
Nd1 O2 C1 C2 -154.8(3) 3_655 .
O1 C1 C2 C3 -41.1(5) . .
O2 C1 C2 C3 136.4(4) . .
O1 C1 C2 C7 139.2(4) . .
O2 C1 C2 C7 -43.3(5) . .
C7 C2 C3 C4 1.0(6) . .
C1 C2 C3 C4 -178.7(3) . .
C2 C3 C4 C5 1.0(6) . .
C3 C4 C5 C6 -3.4(6) . .
C3 C4 C5 C12 174.7(3) . .
C4 C5 C6 C11 -174.0(4) . .
C12 C5 C6 C11 8.0(5) . .
C4 C5 C6 C7 3.8(5) . .
C12 C5 C6 C7 -174.2(3) . .
C11 C6 C7 C8 -2.5(5) . .
C5 C6 C7 C8 179.7(3) . .
C11 C6 C7 C2 176.0(3) . .
C5 C6 C7 C2 -1.9(5) . .
C3 C2 C7 C8 177.9(3) . .
C1 C2 C7 C8 -2.4(5) . .
C3 C2 C7 C6 -0.5(5) . .
C1 C2 C7 C6 179.2(3) . .
C6 C7 C8 C9 1.6(5) . .
C2 C7 C8 C9 -176.8(4) . .
C7 C8 C9 C10 0.5(6) . .
C8 C9 C10 C11 -1.7(6) . .
C9 C10 C11 C6 0.7(6) . .
C7 C6 C11 C10 1.4(5) . .
C5 C6 C11 C10 179.2(4) . .
Nd1 O5 C12 O6 27.2(13) 4_565 .
Nd1 O5 C12 C5 -150.1(8) 4_565 .
Nd1 O6 C12 O5 1.6(5) 2_654 .
Nd1 O6 C12 C5 178.9(2) 2_654 .
C4 C5 C12 O5 35.5(5) . .
C6 C5 C12 O5 -146.4(4) . .
C4 C5 C12 O6 -141.9(4) . .
C6 C5 C12 O6 36.1(5) . .
Nd2 O4 C13 O3 64.9(6) . .
Nd2 O4 C13 C14 -112.0(4) . .
Nd1 O3 C13 O4 4.8(6) . .
Nd1 O3 C13 C14 -178.3(2) . .
O4 C13 C14 C15 143.8(4) . .
O3 C13 C14 C15 -33.3(5) . .
O4 C13 C14 C19 -34.4(5) . .
O3 C13 C14 C19 148.6(4) . .
C19 C14 C15 C16 0.8(6) . .
C13 C14 C15 C16 -177.4(3) . .
C14 C15 C16 C17 1.4(6) . .
C15 C16 C17 C18 -1.7(6) . .
C15 C16 C17 C24 179.9(3) . .
C16 C17 C18 C23 -178.4(3) . .
C24 C17 C18 C23 -0.2(5) . .
C16 C17 C18 C19 -0.1(5) . .
C24 C17 C18 C19 178.1(3) . .
C15 C14 C19 C20 174.9(3) . .
C13 C14 C19 C20 -7.0(5) . .
C15 C14 C19 C18 -2.6(5) . .
C13 C14 C19 C18 175.5(3) . .
C23 C18 C19 C20 3.0(5) . .
C17 C18 C19 C20 -175.4(3) . .
C23 C18 C19 C14 -179.4(3) . .
C17 C18 C19 C14 2.2(5) . .
C14 C19 C20 C21 -179.5(4) . .
C18 C19 C20 C21 -2.0(5) . .
C19 C20 C21 C22 0.2(6) . .
C20 C21 C22 C23 0.6(6) . .
C21 C22 C23 C18 0.5(6) . .
C17 C18 C23 C22 175.9(3) . .
C19 C18 C23 C22 -2.4(5) . .
Nd1 O7 C24 O8 8.8(10) 4_566 .
Nd1 O7 C24 C17 -169.9(6) 4_566 .
Nd2 O8 C24 O7 -31.6(5) 4_566 .
Nd2 O8 C24 C17 147.0(2) 4_566 .
C16 C17 C24 O7 33.1(4) . .
C18 C17 C24 O7 -145.1(3) . .
C16 C17 C24 O8 -145.6(3) . .
C18 C17 C24 O8 36.2(5) . .
Nd2 O9 C25 O10 28.8(6) . .
Nd2 O9 C25 C26 -153.4(2) . .
Nd2 O10 C25 O9 2.6(6) 3 .
Nd2 O10 C25 C26 -175.3(2) 3 .
O9 C25 C26 C27 -49.0(5) . .
O10 C25 C26 C27 129.0(4) . .
O9 C25 C26 C31 136.8(4) . .
O10 C25 C26 C31 -45.1(5) . .
C31 C26 C27 C28 5.3(6) . .
C25 C26 C27 C28 -169.1(4) . .
C26 C27 C28 C29 1.1(6) . .
C27 C28 C29 C30 -7.9(6) . .
C27 C28 C29 C36 167.8(4) . .
C28 C29 C30 C31 8.1(5) . .
C36 C29 C30 C31 -167.5(3) . .
C28 C29 C30 C35 -170.8(4) . .
C36 C29 C30 C35 13.6(5) . .
C35 C30 C31 C26 177.1(3) . .
C29 C30 C31 C26 -1.8(5) . .
C35 C30 C31 C32 1.0(5) . .
C29 C30 C31 C32 -178.0(3) . .
C27 C26 C31 C30 -4.8(5) . .
C25 C26 C31 C30 169.4(3) . .
C27 C26 C31 C32 171.3(3) . .
C25 C26 C31 C32 -14.6(5) . .
C30 C31 C32 C33 -0.5(6) . .
C26 C31 C32 C33 -176.7(4) . .
C31 C32 C33 C34 0.9(7) . .
C32 C33 C34 C35 -1.7(7) . .
C33 C34 C35 C30 2.1(7) . .
C31 C30 C35 C34 -1.7(6) . .
C29 C30 C35 C34 177.2(4) . .
Nd2 O12 C36 O11 9.5(4) 2 .
Nd2 O12 C36 C29 -174.3(3) 2 .
Nd2 O11 C36 O12 -120.2(6) 4_566 .
Nd2 O11 C36 O12 -7.7(3) 2 .
Nd2 O11 C36 C29 63.7(8) 4_566 .
Nd2 O11 C36 C29 176.2(3) 2 .
Nd2 O11 C36 Nd2 -112.5(7) 4_566 2
C28 C29 C36 O12 -133.6(4) . .
C30 C29 C36 O12 42.1(5) . .
C28 C29 C36 O11 42.6(5) . .
C30 C29 C36 O11 -141.7(3) . .
C28 C29 C36 Nd2 -154.7(10) . 2
C30 C29 C36 Nd2 21.0(14) . 2
C39A N1A C37A C38A 0.8(14) . .
C40A N1A C37A C38A 178.2(12) . .
C39A N2A C38A C37A -0.6(17) . .
C41A N2A C38A C37A 175.0(14) . .
N1A C37A C38A N2A -0.1(14) . .
C37A N1A C39A N2A -1.1(18) . .
C40A N1A C39A N2A -178.6(14) . .
C38A N2A C39A N1A 1(2) . .
C41A N2A C39A N1A -174.5(15) . .
C38A N2A C41A C42A -4(2) . .
C39A N2A C41A C42A 171.1(16) . .
N2A C41A C42A C43A -78.9(14) . .
C44A C43A C42A C41A -164.4(9) . .
C42A C43A C44A C45A -92.5(13) . .
C43A C44A C45A C46A -126.5(14) . .
C39B N1B C37B C38B -3(2) . .
C40B N1B C37B C38B 176(2) . .
C39B N2B C38B C37B -4(3) . .
C41B N2B C38B C37B -177(2) . .
N1B C37B C38B N2B 4(2) . .
C38B N2B C41B C42B -89(3) . .
C39B N2B C41B C42B 99(3) . .
N2B C41B C42B C43B 95.2(18) . .
C37B N1B C39B N2B 0(3) . .
C40B N1B C39B N2B -179(2) . .
C38B N2B C39B N1B 3(3) . .
C41B N2B C39B N1B 176(2) . .
C45B C44B C43B C42B -161(2) . .
C41B C42B C43B C44B -147.2(17) . .
C43B C44B C45B C46B 1(4) . .
